data_4035276
loop_
_publ_author_name
'Liu, Yan'
'Chen, Xiao-Lan'
'Zeng, Fan-Lin'
'Sun, Kai'
'Qu, Chen'
'Fan, Lu-Lu'
'An, Zi-Long'
'Li, Rui'
'Jing, Chun-Feng'
'Wei, Sheng-Kai'
'Qu, Ling-Bo'
'Yu, Bing'
'Sun, Yuan-Qiang'
'Zhao, Yu-Fen'

_publ_section_title
;
 Phosphorus Radical-Initiated Cascade Reaction To Access
 2-Phosphoryl-Substituted Quinoxalines.
;
_journal_issue 19
_journal_name_full 'The Journal of organic chemistry'
_journal_page_first 11727
_journal_page_last 11735
_journal_paper_doi 10.1021/acs.joc.8b01657
_journal_volume 83
_journal_year 2018
_chemical_formula_moiety '2(C21 H17 N2 O2 P), 0.5(H2 O)'
_chemical_formula_sum 'C42 H35 N4 O4.5 P2'
_chemical_formula_weight 729.68
_space_group_crystal_system triclinic
_space_group_IT_number 2
_space_group_name_Hall '-P 1'
_space_group_name_H-M_alt 'P -1'
_atom_sites_solution_hydrogens mixed
_atom_sites_solution_primary dual
_audit_creation_date 2018-06-20
_audit_creation_method
;
Olex2 1.2
(compiled 2018.05.29 svn.r3508 for OlexSys, GUI svn.r5506)
;
_cell_angle_alpha 75.454(2)
_cell_angle_beta 77.788(2)
_cell_angle_gamma 89.162(2)
_cell_formula_units_Z 2
_cell_length_a 8.6441(2)
_cell_length_b 14.5300(3)
_cell_length_c 15.1708(3)
_cell_measurement_reflns_used 6469
_cell_measurement_temperature 150.00(10)
_cell_measurement_theta_max 72.8510
_cell_measurement_theta_min 3.8020
_cell_volume 1801.13(7)
_computing_cell_refinement 'CrysAlisPro 1.171.39.27b (Rigaku OD, 2015)'
_computing_data_collection 'CrysAlisPro 1.171.39.27b (Rigaku OD, 2015)'
_computing_data_reduction 'CrysAlisPro 1.171.39.27b (Rigaku OD, 2015)'
_computing_molecular_graphics 'Olex2 (Dolomanov et al., 2009)'
_computing_publication_material 'Olex2 (Dolomanov et al., 2009)'
_computing_structure_refinement 'ShelXL (Sheldrick, 2015)'
_computing_structure_solution 'ShelXT (Sheldrick, 2015)'
_diffrn_ambient_environment N~2~
_diffrn_ambient_temperature 150.00(10)
_diffrn_detector 'CCD plate'
_diffrn_measured_fraction_theta_full 0.982
_diffrn_measured_fraction_theta_max 0.951
_diffrn_measurement_details
;
List of Runs (angles in degrees, time in seconds):

  # Type    Start    End  Width  t~exp~   \w     \q     \k     \f   Frames
--------------------------------------------------------------------------
  1  \w     20.00  78.00   0.50    0.50    --    0.00  57.00 150.00  116
  2  \w     -4.00  28.00   0.50    0.50    --    0.00 -57.00  60.00   64
  3  \w    -89.00 -57.00   0.50    0.50    --    0.00 -57.00-150.00   64
  4  \w    -19.00   9.00   0.50    0.50    --    0.00  57.00 150.00   56
  5  \w    -18.00  26.00   0.50    0.50    --    0.00 -57.00-150.00   88
  6  \w    102.00 128.00   0.50    1.30    --   97.60 -30.00  60.00   52
  7  \w     15.00  70.00   0.50    1.30    --   97.60 -30.00  60.00  110
  8  \w     55.00 128.00   0.50    1.30    --   97.60 -77.00 -60.00  146
  9  \w    114.00 142.00   0.50    1.30    --   97.60  45.00  90.00   56
 10  \w    147.00 173.00   0.50    1.30    --   97.60  45.00  90.00   52
 11  \w     82.00 130.00   0.50    1.30    --   97.60 -82.00 -30.00   96
 12  \w     73.00 131.00   0.50    1.30    --   97.60 -77.00  30.00  116
 13  \w      8.00 135.00   0.50    1.30    --   97.60 -82.00 150.00  254
 14  \w     81.00 128.00   0.50    1.30    --   97.60 -82.00-120.00   94
 15  \w     10.00 129.00   0.50    1.30    --   97.60 -30.00 -60.00  238
 16  \w     12.00  46.00   0.50    1.30    --   97.60 -82.00-120.00   68
 17  \w     12.00  59.00   0.50    1.30    --   97.60 -82.00 -30.00   94
 18  \w      8.00  45.00   0.50    1.30    --   97.60 -77.00 -60.00   74
 19  \w     12.00 126.00   0.50    1.30    --   97.60 -61.00 150.00  228
 20  \w     61.00 184.00   0.50    1.30    --   97.60  15.00  60.00  246
;
_diffrn_measurement_device 'four-circle diffractometer'
_diffrn_measurement_device_type 'XtaLAB AFC12 (RINC): Kappa single'
_diffrn_measurement_method '\w scans'
_diffrn_orient_matrix_type 'CrysAlisPro convention (1999,Acta A55,543-557)'
_diffrn_orient_matrix_UB_11 0.0172759000
_diffrn_orient_matrix_UB_12 0.1079936000
_diffrn_orient_matrix_UB_13 -0.0114931000
_diffrn_orient_matrix_UB_21 -0.1200127000
_diffrn_orient_matrix_UB_22 -0.0096538000
_diffrn_orient_matrix_UB_23 0.0930350000
_diffrn_orient_matrix_UB_31 0.1363986000
_diffrn_orient_matrix_UB_32 -0.0162021000
_diffrn_orient_matrix_UB_33 0.0524480000
_diffrn_radiation_monochromator graphite
_diffrn_radiation_probe x-ray
_diffrn_radiation_type CuK\a
_diffrn_radiation_wavelength 1.54184
_diffrn_reflns_av_R_equivalents 0.0313
_diffrn_reflns_av_unetI/netI 0.0466
_diffrn_reflns_Laue_measured_fraction_full 0.982
_diffrn_reflns_Laue_measured_fraction_max 0.951
_diffrn_reflns_limit_h_max 10
_diffrn_reflns_limit_h_min -7
_diffrn_reflns_limit_k_max 17
_diffrn_reflns_limit_k_min -17
_diffrn_reflns_limit_l_max 18
_diffrn_reflns_limit_l_min -17
_diffrn_reflns_number 14738
_diffrn_reflns_point_group_measured_fraction_full 0.982
_diffrn_reflns_point_group_measured_fraction_max 0.951
_diffrn_reflns_theta_full 67.684
_diffrn_reflns_theta_max 73.258
_diffrn_reflns_theta_min 3.804
_diffrn_source 'fine-focus sealed X-ray tube'
_diffrn_source_type 'Enhance (Cu) X-ray Source'
_exptl_absorpt_coefficient_mu 1.512
_exptl_absorpt_correction_T_max 1.00000
_exptl_absorpt_correction_T_min 0.97426
_exptl_absorpt_correction_type multi-scan
_exptl_absorpt_process_details
;
CrysAlisPro 1.171.39.27b (Rigaku Oxford Diffraction, 2015)
Empirical absorption correction using spherical harmonics,
 implemented in SCALE3 ABSPACK scaling algorithm.
;
_exptl_crystal_colour yellow
_exptl_crystal_colour_primary yellow
_exptl_crystal_density_diffrn 1.345
_exptl_crystal_description needle
_exptl_crystal_F_000 762
_exptl_crystal_size_max 0.3
_exptl_crystal_size_mid 0.2
_exptl_crystal_size_min 0.1
_refine_diff_density_max 0.300
_refine_diff_density_min -0.412
_refine_diff_density_rms 0.048
_refine_ls_extinction_method none
_refine_ls_goodness_of_fit_ref 1.054
_refine_ls_hydrogen_treatment constr
_refine_ls_matrix_type full
_refine_ls_number_parameters 483
_refine_ls_number_reflns 6888
_refine_ls_number_restraints 1
_refine_ls_restrained_S_all 1.054
_refine_ls_R_factor_all 0.0519
_refine_ls_R_factor_gt 0.0406
_refine_ls_shift/su_max 0.001
_refine_ls_shift/su_mean 0.000
_refine_ls_structure_factor_coef Fsqd
_refine_ls_weighting_details
;
 w=1/[\s^2^(Fo^2^)+(0.0414P)^2^+0.7781P]
 where P=(Fo^2^+2Fc^2^)/3
;
_refine_ls_weighting_scheme calc
_refine_ls_wR_factor_gt 0.1012
_refine_ls_wR_factor_ref 0.1069
_reflns_Friedel_coverage 0.000
_reflns_number_gt 5626
_reflns_number_total 6888
_reflns_threshold_expression 'I > 2\s(I)'
_cod_data_source_file jo8b01657_si_004.cif
_cod_data_source_block hy
_cod_original_formula_sum 'C42 H35 N4 O4.50 P2'
_cod_database_code 4035276
_shelxl_version_number 2013-2
_chemical_oxdiff_formula 'C H O S N P'
_chemical_oxdiff_usercomment 'C H O'
_shelx_space_group_comment
;
The symmetry employed for this shelxl refinement is uniquely defined
by the following loop, which should always be used as a source of
symmetry information in preference to the above space-group names.
They are only intended as comments.
;
_shelx_estimated_absorpt_t_max 0.863
_shelx_estimated_absorpt_t_min 0.660
_reflns_odcompleteness_completeness 98.39
_reflns_odcompleteness_iscentric 1
_reflns_odcompleteness_theta 66.97
_olex2_refinement_description
;
1. Fixed Uiso
 At 1.2 times of:
  All C(H) groups
 At 1.5 times of:
  All C(H,H,H) groups, All O(H,H) groups
2. Restrained distances
 H00Z-H1B
 2.3 with sigma of 0.02
3. Others
 Fixed Sof: O1(0.5) H1A(0.5) H1B(0.5)
4.a Free rotating group:
 O1(H1A,H1B)
4.b Aromatic/amide H refined with riding coordinates:
 C00L(H00L), C00N(H00N), C00O(H00O), C00P(H00P), C00Q(H00Q), C00S(H00S),
 C00T(H00T), C00U(H00U), C00V(H00V), C00W(H00W), C00X(H00X), C00Y(H00Y),
 C00Z(H00Z), C010(H010), C011(H011), C012(H012), C013(H013), C014(H014),
 C015(H015), C016(H016), C017(H017), C019(H019), C01A(H01D), C01B(H01E),
 C01D(H01I), C01E(H01J), C01F(H01K), C01G(H01L)
4.c Idealised Me refined as rotating group:
 C018(H01A,H01B,H01C), C01C(H01F,H01G,H01H)
;
_olex2_submission_special_instructions 'No special instructions were received'
_oxdiff_exptl_absorpt_empirical_details
;
Empirical correction (ABSPACK) includes:
- Absorption correction using spherical harmonics
- Frame scaling
;
_oxdiff_exptl_absorpt_empirical_full_max 1.475
_oxdiff_exptl_absorpt_empirical_full_min 0.893

loop_
_space_group_symop_operation_xyz
'x, y, z'
'-x, -y, -z'

loop_
_atom_site_label
_atom_site_type_symbol
_atom_site_fract_x
_atom_site_fract_y
_atom_site_fract_z
_atom_site_U_iso_or_equiv
_atom_site_adp_type
_atom_site_occupancy
_atom_site_site_symmetry_order
_atom_site_calc_flag
_atom_site_refinement_flags_posn
_atom_site_refinement_flags_occupancy
P001 P 0.76466(5) 0.82000(3) 0.04359(3) 0.02199(11) Uani 1 1 d . .
P002 P 0.72552(5) 0.83536(3) 0.45079(3) 0.02412(12) Uani 1 1 d . .
O003 O 0.81797(15) 0.87356(9) 0.10422(9) 0.0273(3) Uani 1 1 d . .
O004 O 0.65726(15) 0.91936(9) 0.39565(9) 0.0308(3) Uani 1 1 d . .
O005 O 0.67874(17) 0.51910(10) -0.05786(10) 0.0350(3) Uani 1 1 d . .
O006 O 0.82438(17) 0.48790(10) 0.56649(10) 0.0354(3) Uani 1 1 d . .
N007 N 0.73977(17) 0.64840(11) 0.46460(11) 0.0254(3) Uani 1 1 d . .
N008 N 0.75932(17) 0.63707(11) 0.03504(11) 0.0246(3) Uani 1 1 d . .
N009 N 0.92737(19) 0.57219(12) 0.17843(11) 0.0317(4) Uani 1 1 d . .
N00A N 0.57956(19) 0.64867(13) 0.32139(12) 0.0329(4) Uani 1 1 d . .
C00B C 0.7083(2) 0.56630(13) 0.44372(13) 0.0256(4) Uani 1 1 d . .
C00C C 0.8067(2) 0.69475(13) 0.08021(12) 0.0243(4) Uani 1 1 d . .
C00D C 0.8651(2) 0.85838(13) -0.07652(12) 0.0240(4) Uani 1 1 d . .
C00E C 0.7969(2) 0.54444(13) 0.06064(13) 0.0263(4) Uani 1 1 d . .
C00F C 0.9373(2) 0.84737(13) 0.43642(13) 0.0264(4) Uani 1 1 d . .
C00G C 0.6896(2) 0.72765(13) 0.41616(13) 0.0254(4) Uani 1 1 d . .
C00H C 0.6282(2) 0.56572(14) 0.37105(13) 0.0289(4) Uani 1 1 d . .
C00I C 0.6404(2) 0.80970(13) 0.57409(13) 0.0268(4) Uani 1 1 d . .
C00J C 0.5555(2) 0.82408(12) 0.04586(12) 0.0232(4) Uani 1 1 d . .
C00K C 0.8792(2) 0.51069(14) 0.13322(13) 0.0296(4) Uani 1 1 d . .
C00L C 1.0361(2) 0.84358(15) 0.35251(14) 0.0344(4) Uani 1 1 d . .
H00L H 0.9938 0.8265 0.3071 0.041 Uiso 1 1 calc R .
C00M C 0.7511(2) 0.47930(14) 0.01287(14) 0.0302(4) Uani 1 1 d . .
C00N C 0.8909(2) 0.66169(14) 0.15160(13) 0.0281(4) Uani 1 1 d . .
H00N H 0.9220 0.7051 0.1809 0.034 Uiso 1 1 calc R .
C00O C 0.4490(2) 0.76972(13) 0.12304(13) 0.0251(4) Uani 1 1 d . .
H00O H 0.4863 0.7270 0.1699 0.030 Uiso 1 1 calc R .
C00P C 0.2873(2) 0.77949(14) 0.12982(14) 0.0286(4) Uani 1 1 d . .
H00P H 0.2164 0.7428 0.1811 0.034 Uiso 1 1 calc R .
C00Q C 0.9773(2) 0.93346(13) -0.10326(13) 0.0277(4) Uani 1 1 d . .
H00Q H 0.9966 0.9640 -0.0594 0.033 Uiso 1 1 calc R .
C00R C 0.7566(2) 0.47903(14) 0.49619(14) 0.0293(4) Uani 1 1 d . .
C00S C 0.4979(2) 0.88762(14) -0.02394(14) 0.0321(4) Uani 1 1 d . .
H00S H 0.5683 0.9237 -0.0759 0.039 Uiso 1 1 calc R .
C00T C 0.8361(2) 0.81350(14) -0.14327(13) 0.0304(4) Uani 1 1 d . .
H00T H 0.7609 0.7636 -0.1265 0.036 Uiso 1 1 calc R .
C00U C 0.6016(2) 0.47882(16) 0.35024(15) 0.0362(5) Uani 1 1 d . .
H00U H 0.5490 0.4773 0.3031 0.043 Uiso 1 1 calc R .
C00V C 0.7829(2) 0.38489(14) 0.04045(15) 0.0357(5) Uani 1 1 d . .
H00V H 0.7523 0.3420 0.0104 0.043 Uiso 1 1 calc R .
C00W C 0.2311(2) 0.84362(14) 0.06067(15) 0.0324(4) Uani 1 1 d . .
H00W H 0.1227 0.8505 0.0660 0.039 Uiso 1 1 calc R .
C00X C 0.3360(2) 0.89729(16) -0.01615(15) 0.0380(5) Uani 1 1 d . .
H00X H 0.2980 0.9400 -0.0628 0.046 Uiso 1 1 calc R .
C00Y C 1.0317(3) 0.91834(16) -0.26006(14) 0.0392(5) Uani 1 1 d . .
H00Y H 1.0875 0.9383 -0.3216 0.047 Uiso 1 1 calc R .
C00Z C 0.6085(2) 0.72730(15) 0.34429(14) 0.0314(4) Uani 1 1 d . .
H00Z H 0.5746 0.7846 0.3122 0.038 Uiso 1 1 calc DR .
C010 C 0.7310(2) 0.39590(15) 0.47293(15) 0.0351(5) Uani 1 1 d . .
H010 H 0.7648 0.3388 0.5055 0.042 Uiso 1 1 calc R .
C011 C 0.8615(3) 0.35274(15) 0.11394(16) 0.0413(5) Uani 1 1 d . .
H011 H 0.8805 0.2883 0.1322 0.050 Uiso 1 1 calc R .
C012 C 0.9108(2) 0.41310(15) 0.15947(15) 0.0379(5) Uani 1 1 d . .
H012 H 0.9645 0.3902 0.2071 0.045 Uiso 1 1 calc R .
C013 C 0.5360(2) 0.87432(16) 0.60473(15) 0.0373(5) Uani 1 1 d . .
H013 H 0.5125 0.9280 0.5621 0.045 Uiso 1 1 calc R .
C014 C 0.6536(3) 0.39718(15) 0.39973(15) 0.0386(5) Uani 1 1 d . .
H014 H 0.6374 0.3403 0.3847 0.046 Uiso 1 1 calc R .
C015 C 1.2620(2) 0.89009(16) 0.40225(16) 0.0395(5) Uani 1 1 d . .
H015 H 1.3702 0.9039 0.3911 0.047 Uiso 1 1 calc R .
C016 C 1.1973(2) 0.86505(16) 0.33569(16) 0.0388(5) Uani 1 1 d . .
H016 H 1.2621 0.8625 0.2791 0.047 Uiso 1 1 calc R .
C017 C 0.6762(3) 0.72932(14) 0.63844(14) 0.0348(4) Uani 1 1 d . .
H017 H 0.7468 0.6860 0.6187 0.042 Uiso 1 1 calc R .
C018 C 0.6311(3) 0.45553(16) -0.10673(17) 0.0424(5) Uani 1 1 d . .
H01A H 0.5771 0.4901 -0.1532 0.064 Uiso 1 1 calc GR .
H01B H 0.5615 0.4059 -0.0635 0.064 Uiso 1 1 calc GR .
H01C H 0.7231 0.4281 -0.1363 0.064 Uiso 1 1 calc GR .
C019 C 0.9204(3) 0.84404(15) -0.23453(14) 0.0376(5) Uani 1 1 d . .
H019 H 0.9017 0.8142 -0.2790 0.045 Uiso 1 1 calc R .
C01A C 1.0603(3) 0.96287(15) -0.19468(14) 0.0370(5) Uani 1 1 d . .
H01D H 1.1356 1.0128 -0.2120 0.044 Uiso 1 1 calc R .
C01B C 1.0033(3) 0.8745(2) 0.50236(15) 0.0461(6) Uani 1 1 d . .
H01E H 0.9388 0.8794 0.5583 0.055 Uiso 1 1 calc R .
C01C C 0.8687(3) 0.40235(16) 0.62385(17) 0.0435(5) Uani 1 1 d . .
H01F H 0.9444 0.3712 0.5863 0.065 Uiso 1 1 calc GR .
H01G H 0.7766 0.3610 0.6528 0.065 Uiso 1 1 calc GR .
H01H H 0.9149 0.4173 0.6711 0.065 Uiso 1 1 calc GR .
C01D C 0.5007(3) 0.7799(2) 0.76152(16) 0.0487(6) Uani 1 1 d . .
H01I H 0.4533 0.7696 0.8244 0.058 Uiso 1 1 calc R .
C01E C 0.6050(3) 0.71507(16) 0.73205(15) 0.0434(5) Uani 1 1 d . .
H01J H 0.6275 0.6616 0.7753 0.052 Uiso 1 1 calc R .
C01F C 1.1649(3) 0.8944(2) 0.48541(17) 0.0537(7) Uani 1 1 d . .
H01K H 1.2081 0.9109 0.5308 0.064 Uiso 1 1 calc R .
C01G C 0.4668(3) 0.8591(2) 0.69863(17) 0.0490(6) Uani 1 1 d . .
H01L H 0.3974 0.9026 0.7190 0.059 Uiso 1 1 calc R .
O1 O 0.5583(4) 0.9453(3) 0.2184(3) 0.0577(9) Uani 0.5 1 d . P
H1A H 0.6360 0.9264 0.1836 0.087 Uiso 0.5 1 d G P
H1B H 0.5918 0.9463 0.2669 0.087 Uiso 0.5 1 d DG P

loop_
_atom_site_aniso_label
_atom_site_aniso_U_11
_atom_site_aniso_U_22
_atom_site_aniso_U_33
_atom_site_aniso_U_23
_atom_site_aniso_U_13
_atom_site_aniso_U_12
P001 0.0214(2) 0.0248(2) 0.0222(2) -0.00872(17) -0.00675(17) 0.00210(16)
P002 0.0231(2) 0.0258(2) 0.0230(2) -0.00467(18) -0.00584(18) 0.00246(17)
O003 0.0266(6) 0.0312(7) 0.0283(7) -0.0140(5) -0.0073(5) 0.0001(5)
O004 0.0292(7) 0.0291(7) 0.0320(7) -0.0029(6) -0.0078(6) 0.0042(5)
O005 0.0394(8) 0.0287(7) 0.0421(8) -0.0150(6) -0.0129(6) 0.0000(6)
O006 0.0428(8) 0.0317(7) 0.0344(8) -0.0060(6) -0.0171(6) 0.0078(6)
N007 0.0240(7) 0.0278(8) 0.0253(8) -0.0087(6) -0.0047(6) 0.0010(6)
N008 0.0223(7) 0.0250(8) 0.0266(8) -0.0073(6) -0.0045(6) 0.0019(6)
N009 0.0256(8) 0.0374(9) 0.0287(9) -0.0017(7) -0.0064(7) 0.0058(7)
N00A 0.0312(9) 0.0425(10) 0.0282(9) -0.0119(7) -0.0100(7) 0.0025(7)
C00B 0.0226(9) 0.0290(9) 0.0250(9) -0.0093(7) -0.0019(7) -0.0007(7)
C00C 0.0203(8) 0.0292(9) 0.0235(9) -0.0080(7) -0.0032(7) 0.0021(7)
C00D 0.0248(9) 0.0255(9) 0.0237(9) -0.0071(7) -0.0089(7) 0.0050(7)
C00E 0.0217(8) 0.0243(9) 0.0297(10) -0.0049(7) -0.0008(7) 0.0023(7)
C00F 0.0278(9) 0.0250(9) 0.0259(9) -0.0054(7) -0.0058(7) 0.0013(7)
C00G 0.0220(8) 0.0296(9) 0.0234(9) -0.0050(7) -0.0041(7) 0.0021(7)
C00H 0.0252(9) 0.0372(10) 0.0252(10) -0.0110(8) -0.0036(8) -0.0009(8)
C00I 0.0244(9) 0.0298(9) 0.0262(9) -0.0067(7) -0.0052(7) -0.0044(7)
C00J 0.0256(9) 0.0235(9) 0.0242(9) -0.0101(7) -0.0083(7) 0.0042(7)
C00K 0.0227(9) 0.0313(10) 0.0292(10) -0.0026(8) 0.0001(8) 0.0035(7)
C00L 0.0314(10) 0.0434(12) 0.0328(11) -0.0182(9) -0.0059(8) 0.0005(8)
C00M 0.0258(9) 0.0276(9) 0.0341(10) -0.0070(8) -0.0006(8) 0.0006(7)
C00N 0.0231(9) 0.0342(10) 0.0274(10) -0.0076(8) -0.0062(7) 0.0020(7)
C00O 0.0262(9) 0.0289(9) 0.0231(9) -0.0089(7) -0.0095(7) 0.0032(7)
C00P 0.0249(9) 0.0324(10) 0.0295(10) -0.0102(8) -0.0050(8) 0.0007(7)
C00Q 0.0311(10) 0.0276(9) 0.0268(10) -0.0087(7) -0.0093(8) -0.0002(7)
C00R 0.0270(9) 0.0315(10) 0.0289(10) -0.0081(8) -0.0040(8) 0.0021(7)
C00S 0.0273(10) 0.0343(10) 0.0318(10) -0.0025(8) -0.0071(8) 0.0043(8)
C00T 0.0363(10) 0.0294(10) 0.0269(10) -0.0082(8) -0.0087(8) -0.0038(8)
C00U 0.0335(11) 0.0451(12) 0.0344(11) -0.0188(9) -0.0057(9) -0.0054(9)
C00V 0.0326(10) 0.0258(10) 0.0444(12) -0.0098(9) 0.0020(9) 0.0012(8)
C00W 0.0220(9) 0.0376(11) 0.0405(11) -0.0123(9) -0.0102(8) 0.0069(8)
C00X 0.0305(10) 0.0405(12) 0.0400(12) -0.0001(9) -0.0135(9) 0.0100(9)
C00Y 0.0511(13) 0.0394(11) 0.0231(10) -0.0049(8) -0.0025(9) -0.0051(9)
C00Z 0.0319(10) 0.0370(11) 0.0269(10) -0.0080(8) -0.0104(8) 0.0061(8)
C010 0.0335(10) 0.0296(10) 0.0399(12) -0.0103(8) -0.0012(9) 0.0019(8)
C011 0.0368(11) 0.0251(10) 0.0510(14) -0.0016(9) 0.0044(10) 0.0071(8)
C012 0.0303(10) 0.0357(11) 0.0389(12) 0.0023(9) -0.0027(9) 0.0084(8)
C013 0.0309(10) 0.0452(12) 0.0360(11) -0.0133(9) -0.0042(9) 0.0051(9)
C014 0.0380(11) 0.0358(11) 0.0433(12) -0.0200(9) 0.0012(9) -0.0057(9)
C015 0.0249(10) 0.0483(13) 0.0489(13) -0.0212(10) -0.0054(9) -0.0002(9)
C016 0.0293(10) 0.0496(13) 0.0390(12) -0.0204(10) 0.0003(9) 0.0005(9)
C017 0.0462(12) 0.0310(10) 0.0288(10) -0.0080(8) -0.0109(9) -0.0034(9)
C018 0.0459(12) 0.0379(12) 0.0518(14) -0.0245(10) -0.0130(11) -0.0007(9)
C019 0.0538(13) 0.0364(11) 0.0251(10) -0.0110(8) -0.0097(9) -0.0053(9)
C01A 0.0435(12) 0.0351(11) 0.0300(11) -0.0043(8) -0.0067(9) -0.0103(9)
C01B 0.0317(11) 0.0791(18) 0.0310(11) -0.0231(11) -0.0029(9) -0.0067(11)
C01C 0.0440(12) 0.0353(11) 0.0482(13) 0.0014(10) -0.0180(10) 0.0077(9)
C01D 0.0405(12) 0.0747(17) 0.0283(11) -0.0188(11) 0.0065(10) -0.0189(12)
C01E 0.0609(15) 0.0409(12) 0.0267(11) -0.0013(9) -0.0131(10) -0.0189(10)
C01F 0.0341(12) 0.093(2) 0.0422(14) -0.0317(14) -0.0089(10) -0.0101(12)
C01G 0.0351(12) 0.0735(17) 0.0402(13) -0.0251(12) 0.0003(10) 0.0062(11)
O1 0.059(2) 0.068(2) 0.046(2) -0.0164(18) -0.0066(17) 0.0030(18)

loop_
_atom_type_symbol
_atom_type_description
_atom_type_scat_dispersion_real
_atom_type_scat_dispersion_imag
_atom_type_scat_source
C C 0.0181 0.0091 'International Tables Vol C Tables 4.2.6.8 and 6.1.1.4'
H H 0.0000 0.0000 'International Tables Vol C Tables 4.2.6.8 and 6.1.1.4'
N N 0.0311 0.0180 'International Tables Vol C Tables 4.2.6.8 and 6.1.1.4'
O O 0.0492 0.0322 'International Tables Vol C Tables 4.2.6.8 and 6.1.1.4'
P P 0.2955 0.4335 'International Tables Vol C Tables 4.2.6.8 and 6.1.1.4'

loop_
_geom_angle_atom_site_label_1
_geom_angle_atom_site_label_2
_geom_angle_atom_site_label_3
_geom_angle
O003 P001 C00C 110.16(8)
O003 P001 C00D 113.49(8)
O003 P001 C00J 114.31(8)
C00D P001 C00C 105.26(8)
C00D P001 C00J 106.77(8)
C00J P001 C00C 106.19(8)
O004 P002 C00F 113.14(8)
O004 P002 C00G 111.46(8)
O004 P002 C00I 112.97(8)
C00F P002 C00G 105.84(8)
C00F P002 C00I 107.35(9)
C00I P002 C00G 105.52(8)
C00M O005 C018 116.13(16)
C00R O006 C01C 116.85(17)
C00G N007 C00B 117.24(16)
C00C N008 C00E 116.45(16)
C00N N009 C00K 116.54(17)
C00Z N00A C00H 117.37(17)
N007 C00B C00H 121.31(17)
N007 C00B C00R 118.89(17)
C00H C00B C00R 119.80(17)
N008 C00C P001 117.08(14)
N008 C00C C00N 121.86(17)
C00N C00C P001 121.03(14)
C00Q C00D P001 118.90(14)
C00Q C00D C00T 119.34(17)
C00T C00D P001 121.75(14)
N008 C00E C00K 121.87(17)
N008 C00E C00M 118.76(17)
C00K C00E C00M 119.37(17)
C00L C00F P002 119.86(15)
C00L C00F C01B 118.41(18)
C01B C00F P002 121.03(15)
N007 C00G P002 115.66(14)
N007 C00G C00Z 121.62(17)
C00Z C00G P002 122.68(14)
N00A C00H C00B 120.20(17)
N00A C00H C00U 120.50(18)
C00U C00H C00B 119.30(19)
C013 C00I P002 117.22(15)
C013 C00I C017 119.76(19)
C017 C00I P002 123.02(15)
C00O C00J P001 119.44(14)
C00S C00J P001 120.85(14)
C00S C00J C00O 119.41(17)
N009 C00K C00E 120.34(17)
N009 C00K C012 119.89(19)
C012 C00K C00E 119.77(19)
C00F C00L H00L 119.7
C00F C00L C016 120.65(19)
C016 C00L H00L 119.7
O005 C00M C00E 114.92(16)
O005 C00M C00V 125.76(19)
C00V C00M C00E 119.32(19)
N009 C00N C00C 122.93(18)
N009 C00N H00N 118.5
C00C C00N H00N 118.5
C00J C00O H00O 120.0
C00P C00O C00J 119.91(17)
C00P C00O H00O 120.0
C00O C00P H00P 119.8
C00W C00P C00O 120.32(18)
C00W C00P H00P 119.8
C00D C00Q H00Q 119.8
C01A C00Q C00D 120.35(18)
C01A C00Q H00Q 119.8
O006 C00R C00B 114.46(16)
O006 C00R C010 126.30(18)
C010 C00R C00B 119.24(19)
C00J C00S H00S 119.9
C00X C00S C00J 120.21(18)
C00X C00S H00S 119.9
C00D C00T H00T 120.3
C019 C00T C00D 119.46(18)
C019 C00T H00T 120.3
C00H C00U H00U 120.3
C014 C00U C00H 119.4(2)
C014 C00U H00U 120.3
C00M C00V H00V 119.9
C00M C00V C011 120.3(2)
C011 C00V H00V 119.9
C00P C00W H00W 120.0
C00X C00W C00P 120.03(18)
C00X C00W H00W 120.0
C00S C00X H00X 119.9
C00W C00X C00S 120.12(19)
C00W C00X H00X 119.9
C019 C00Y H00Y 119.9
C01A C00Y H00Y 119.9
C01A C00Y C019 120.11(19)
N00A C00Z C00G 122.23(19)
N00A C00Z H00Z 118.9
C00G C00Z H00Z 118.9
C00R C010 H010 120.0
C00R C010 C014 120.0(2)
C014 C010 H010 120.0
C00V C011 H011 118.9
C012 C011 C00V 122.11(19)
C012 C011 H011 118.9
C00K C012 H012 120.4
C011 C012 C00K 119.1(2)
C011 C012 H012 120.4
C00I C013 H013 119.9
C01G C013 C00I 120.2(2)
C01G C013 H013 119.9
C00U C014 C010 122.21(19)
C00U C014 H014 118.9
C010 C014 H014 118.9
C016 C015 H015 120.4
C01F C015 H015 120.4
C01F C015 C016 119.27(19)
C00L C016 H016 119.8
C015 C016 C00L 120.45(19)
C015 C016 H016 119.8
C00I C017 H017 120.4
C01E C017 C00I 119.2(2)
C01E C017 H017 120.4
O005 C018 H01A 109.5
O005 C018 H01B 109.5
O005 C018 H01C 109.5
H01A C018 H01B 109.5
H01A C018 H01C 109.5
H01B C018 H01C 109.5
C00T C019 H019 119.7
C00Y C019 C00T 120.63(19)
C00Y C019 H019 119.7
C00Q C01A H01D 119.9
C00Y C01A C00Q 120.11(19)
C00Y C01A H01D 119.9
C00F C01B H01E 119.8
C01F C01B C00F 120.5(2)
C01F C01B H01E 119.8
O006 C01C H01F 109.5
O006 C01C H01G 109.5
O006 C01C H01H 109.5
H01F C01C H01G 109.5
H01F C01C H01H 109.5
H01G C01C H01H 109.5
C01E C01D H01I 119.8
C01G C01D H01I 119.8
C01G C01D C01E 120.4(2)
C017 C01E H01J 119.8
C01D C01E C017 120.4(2)
C01D C01E H01J 119.8
C015 C01F C01B 120.7(2)
C015 C01F H01K 119.6
C01B C01F H01K 119.6
C013 C01G H01L 120.0
C01D C01G C013 120.1(2)
C01D C01G H01L 120.0
H1A O1 H1B 104.5

loop_
_geom_bond_atom_site_label_1
_geom_bond_atom_site_label_2
_geom_bond_distance
P001 O003 1.4878(13)
P001 C00C 1.8195(19)
P001 C00D 1.7943(18)
P001 C00J 1.8013(18)
P002 O004 1.4874(13)
P002 C00F 1.8033(19)
P002 C00G 1.8215(19)
P002 C00I 1.8042(19)
O005 C00M 1.356(2)
O005 C018 1.434(2)
O006 C00R 1.354(2)
O006 C01C 1.426(2)
N007 C00B 1.354(2)
N007 C00G 1.322(2)
N008 C00C 1.325(2)
N008 C00E 1.359(2)
N009 C00K 1.372(3)
N009 C00N 1.316(2)
N00A C00H 1.364(3)
N00A C00Z 1.317(3)
C00B C00H 1.422(3)
C00B C00R 1.426(3)
C00C C00N 1.413(3)
C00D C00Q 1.392(3)
C00D C00T 1.399(3)
C00E C00K 1.417(3)
C00E C00M 1.434(3)
C00F C00L 1.388(3)
C00F C01B 1.388(3)
C00G C00Z 1.416(3)
C00H C00U 1.409(3)
C00I C013 1.389(3)
C00I C017 1.399(3)
C00J C00O 1.394(3)
C00J C00S 1.393(3)
C00K C012 1.412(3)
C00L H00L 0.9300
C00L C016 1.388(3)
C00M C00V 1.372(3)
C00N H00N 0.9300
C00O H00O 0.9300
C00O C00P 1.387(3)
C00P H00P 0.9300
C00P C00W 1.384(3)
C00Q H00Q 0.9300
C00Q C01A 1.382(3)
C00R C010 1.374(3)
C00S H00S 0.9300
C00S C00X 1.388(3)
C00T H00T 0.9300
C00T C019 1.385(3)
C00U H00U 0.9300
C00U C014 1.361(3)
C00V H00V 0.9300
C00V C011 1.404(3)
C00W H00W 0.9300
C00W C00X 1.380(3)
C00X H00X 0.9300
C00Y H00Y 0.9300
C00Y C019 1.380(3)
C00Y C01A 1.376(3)
C00Z H00Z 0.9300
C010 H010 0.9300
C010 C014 1.409(3)
C011 H011 0.9300
C011 C012 1.367(3)
C012 H012 0.9300
C013 H013 0.9300
C013 C01G 1.386(3)
C014 H014 0.9300
C015 H015 0.9300
C015 C016 1.376(3)
C015 C01F 1.375(3)
C016 H016 0.9300
C017 H017 0.9300
C017 C01E 1.387(3)
C018 H01A 0.9600
C018 H01B 0.9600
C018 H01C 0.9600
C019 H019 0.9300
C01A H01D 0.9300
C01B H01E 0.9300
C01B C01F 1.386(3)
C01C H01F 0.9600
C01C H01G 0.9600
C01C H01H 0.9600
C01D H01I 0.9300
C01D C01E 1.384(4)
C01D C01G 1.370(4)
C01E H01J 0.9300
C01F H01K 0.9300
C01G H01L 0.9300
O1 H1A 0.8500
O1 H1B 0.8502

loop_
_geom_torsion_atom_site_label_1
_geom_torsion_atom_site_label_2
_geom_torsion_atom_site_label_3
_geom_torsion_atom_site_label_4
_geom_torsion
P001 C00C C00N N009 -178.14(14)
P001 C00D C00Q C01A 178.02(15)
P001 C00D C00T C019 -178.04(16)
P001 C00J C00O C00P 173.54(14)
P001 C00J C00S C00X -173.02(16)
P002 C00F C00L C016 171.47(17)
P002 C00F C01B C01F -172.3(2)
P002 C00G C00Z N00A -178.21(15)
P002 C00I C013 C01G -179.79(17)
P002 C00I C017 C01E -179.87(15)
O003 P001 C00C N008 177.13(13)
O003 P001 C00C C00N -4.98(17)
O003 P001 C00D C00Q -1.53(17)
O003 P001 C00D C00T 177.01(14)
O003 P001 C00J C00O -75.10(16)
O003 P001 C00J C00S 98.53(16)
O004 P002 C00F C00L -70.74(18)
O004 P002 C00F C01B 99.51(19)
O004 P002 C00G N007 -176.95(13)
O004 P002 C00G C00Z 0.97(18)
O004 P002 C00I C013 -6.30(18)
O004 P002 C00I C017 174.24(15)
O005 C00M C00V C011 178.78(18)
O006 C00R C010 C014 177.67(18)
N007 C00B C00H N00A -0.8(3)
N007 C00B C00H C00U 178.39(17)
N007 C00B C00R O006 3.1(2)
N007 C00B C00R C010 -177.31(17)
N007 C00G C00Z N00A -0.4(3)
N008 C00C C00N N009 -0.4(3)
N008 C00E C00K N009 -1.8(3)
N008 C00E C00K C012 177.83(17)
N008 C00E C00M O005 2.8(2)
N008 C00E C00M C00V -177.50(17)
N009 C00K C012 C011 179.74(18)
N00A C00H C00U C014 178.91(18)
C00B N007 C00G P002 176.91(12)
C00B N007 C00G C00Z -1.0(3)
C00B C00H C00U C014 -0.3(3)
C00B C00R C010 C014 -1.9(3)
C00C P001 C00D C00Q -122.07(15)
C00C P001 C00D C00T 56.47(17)
C00C P001 C00J C00O 46.57(16)
C00C P001 C00J C00S -139.79(15)
C00C N008 C00E C00K 1.4(2)
C00C N008 C00E C00M -178.89(16)
C00D P001 C00C N008 -60.16(15)
C00D P001 C00C C00N 117.73(15)
C00D P001 C00J C00O 158.53(14)
C00D P001 C00J C00S -27.84(17)
C00D C00Q C01A C00Y 0.4(3)
C00D C00T C019 C00Y -0.3(3)
C00E N008 C00C P001 177.51(12)
C00E N008 C00C C00N -0.4(2)
C00E C00K C012 C011 0.2(3)
C00E C00M C00V C011 -0.8(3)
C00F P002 C00G N007 59.64(15)
C00F P002 C00G C00Z -122.44(16)
C00F P002 C00I C013 119.14(16)
C00F P002 C00I C017 -60.32(18)
C00F C00L C016 C015 0.3(3)
C00F C01B C01F C015 1.7(4)
C00G P002 C00F C00L 51.59(18)
C00G P002 C00F C01B -138.16(19)
C00G P002 C00I C013 -128.32(16)
C00G P002 C00I C017 52.22(18)
C00G N007 C00B C00H 1.6(2)
C00G N007 C00B C00R -178.28(16)
C00H N00A C00Z C00G 1.2(3)
C00H C00B C00R O006 -176.79(16)
C00H C00B C00R C010 2.8(3)
C00H C00U C014 C010 1.3(3)
C00I P002 C00F C00L 163.93(16)
C00I P002 C00F C01B -25.8(2)
C00I P002 C00G N007 -53.96(15)
C00I P002 C00G C00Z 123.96(16)
C00I C013 C01G C01D -0.3(3)
C00I C017 C01E C01D -0.4(3)
C00J P001 C00C N008 52.84(15)
C00J P001 C00C C00N -129.26(15)
C00J P001 C00D C00Q 125.33(15)
C00J P001 C00D C00T -56.13(17)
C00J C00O C00P C00W -0.6(3)
C00J C00S C00X C00W -0.3(3)
C00K N009 C00N C00C 0.0(3)
C00K C00E C00M O005 -177.43(16)
C00K C00E C00M C00V 2.2(3)
C00L C00F C01B C01F -1.9(4)
C00M C00E C00K N009 178.52(16)
C00M C00E C00K C012 -1.9(3)
C00M C00V C011 C012 -1.0(3)
C00N N009 C00K C00E 1.0(3)
C00N N009 C00K C012 -178.61(17)
C00O C00J C00S C00X 0.6(3)
C00O C00P C00W C00X 0.9(3)
C00P C00W C00X C00S -0.5(3)
C00Q C00D C00T C019 0.5(3)
C00R C00B C00H N00A 179.07(17)
C00R C00B C00H C00U -1.7(3)
C00R C010 C014 C00U -0.2(3)
C00S C00J C00O C00P -0.2(3)
C00T C00D C00Q C01A -0.6(3)
C00V C011 C012 C00K 1.3(3)
C00Z N00A C00H C00B -0.6(3)
C00Z N00A C00H C00U -179.82(18)
C013 C00I C017 C01E 0.7(3)
C016 C015 C01F C01B -0.4(4)
C017 C00I C013 C01G -0.3(3)
C018 O005 C00M C00E -179.83(17)
C018 O005 C00M C00V 0.5(3)
C019 C00Y C01A C00Q -0.1(3)
C01A C00Y C019 C00T 0.1(4)
C01B C00F C00L C016 1.0(3)
C01C O006 C00R C00B 177.33(17)
C01C O006 C00R C010 -2.2(3)
C01E C01D C01G C013 0.6(4)
C01F C015 C016 C00L -0.5(4)
C01G C01D C01E C017 -0.2(3)
